data_7034517
loop_
_publ_author_name
'Kosaka, Wataru'
'Itoh, Masahisa'
'Miyasaka, Hitoshi'

_publ_section_title
;
 The effect of chlorine and fluorine substitutions on tuning the
 ionization potential of benzoate-bridged paddlewheel diruthenium(ii, ii)
 complexes.
;
_journal_issue 17
_journal_name_full 'Dalton transactions (Cambridge, England : 2003)'
_journal_page_first 8156
_journal_page_last 8168
_journal_paper_doi 10.1039/c5dt00505a
_journal_volume 44
_journal_year 2015
_chemical_formula_moiety 'C36 H28 Cl8 O10 Ru2'
_chemical_formula_sum 'C36 H28 Cl8 O10 Ru2'
_chemical_formula_weight 1106.38
_space_group_IT_number 14
_symmetry_cell_setting monoclinic
_symmetry_Int_Tables_number 14
_symmetry_space_group_name_Hall '-P 2ybc'
_symmetry_space_group_name_H-M 'P 1 21/c 1'
_atom_sites_solution_hydrogens geom
_atom_sites_solution_primary direct
_atom_sites_solution_secondary difmap
_audit_update_record
;
2014-12-24 deposited with the CCDC.
2015-03-12 downloaded from the CCDC.
;
_cell_angle_alpha 90.0000
_cell_angle_beta 94.726(3)
_cell_angle_gamma 90.0000
_cell_formula_units_Z 4
_cell_length_a 20.670(4)
_cell_length_b 20.241(4)
_cell_length_c 9.547(2)
_cell_measurement_reflns_used 13279
_cell_measurement_temperature 93
_cell_measurement_theta_max 27.40
_cell_measurement_theta_min 3.00
_cell_volume 3980.7(14)
_computing_cell_refinement CrystalClear
_computing_data_collection 'CrystalClear (Rigaku, ????)'
_computing_data_reduction CrystalClear
_computing_molecular_graphics 'CrystalStructure 4.0'
_computing_publication_material 'CrystalStructure 4.0 (Rigaku, 2010)'
_computing_structure_refinement 'SHELXL97 (Sheldrick, 2008)'
_computing_structure_solution 'Il Milione (Burla, et al., 2007)'
_diffrn_ambient_temperature 93
_diffrn_detector_area_resol_mean 29.257
_diffrn_measured_fraction_theta_full 0.987
_diffrn_measured_fraction_theta_max 0.987
_diffrn_measurement_device_type 'Rigaku Saturn70'
_diffrn_measurement_method \w
_diffrn_radiation_type 'Mo K\a'
_diffrn_radiation_wavelength 0.71070
_diffrn_reflns_av_R_equivalents 0.0237
_diffrn_reflns_limit_h_max 23
_diffrn_reflns_limit_h_min -24
_diffrn_reflns_limit_k_max 20
_diffrn_reflns_limit_k_min -24
_diffrn_reflns_limit_l_max 11
_diffrn_reflns_limit_l_min -11
_diffrn_reflns_number 26645
_diffrn_reflns_theta_full 25.00
_diffrn_reflns_theta_max 25.00
_diffrn_standards_number 0
_exptl_absorpt_coefficient_mu 1.352
_exptl_absorpt_correction_T_max 0.763
_exptl_absorpt_correction_T_min 0.596
_exptl_absorpt_correction_type multi-scan
_exptl_absorpt_process_details 'REQAB (Rigaku, 1998)'
_exptl_crystal_colour brown
_exptl_crystal_density_diffrn 1.846
_exptl_crystal_density_method 'not measured'
_exptl_crystal_description block
_exptl_crystal_F_000 2192.00
_exptl_crystal_size_max 0.300
_exptl_crystal_size_mid 0.200
_exptl_crystal_size_min 0.200
_refine_diff_density_max 1.550
_refine_diff_density_min -1.510
_refine_ls_extinction_method none
_refine_ls_goodness_of_fit_ref 1.058
_refine_ls_hydrogen_treatment constr
_refine_ls_number_parameters 532
_refine_ls_number_reflns 6919
_refine_ls_number_restraints 73
_refine_ls_R_factor_gt 0.0427
_refine_ls_shift/su_max 0.001
_refine_ls_structure_factor_coef Fsqd
_refine_ls_weighting_details 'w = 1/[\s^2^(Fo^2^)+(0.0711P)^2^+14.6102P] where P=(Fo^2^+2Fc^2^)/3'
_refine_ls_weighting_scheme calc
_refine_ls_wR_factor_ref 0.1241
_reflns_number_gt 6319
_reflns_number_total 6932
_reflns_threshold_expression F^2^>2.0\s(F^2^)
_cod_data_source_file c5dt00505a2.cif
_cod_data_source_block 070705
_cod_depositor_comments 'Adding full bibliography for 7034506--7034522.cif.'
_cod_database_code 7034517

loop_
_symmetry_equiv_pos_site_id
_symmetry_equiv_pos_as_xyz
1 +X,+Y,+Z
2 -X,1/2+Y,1/2-Z
3 -X,-Y,-Z
4 +X,1/2-Y,1/2+Z

loop_
_atom_site_label
_atom_site_type_symbol
_atom_site_fract_x
_atom_site_fract_y
_atom_site_fract_z
_atom_site_U_iso_or_equiv
_atom_site_adp_type
_atom_site_occupancy
_atom_site_symmetry_multiplicity
_atom_site_calc_flag
_atom_site_refinement_flags
Ru1 Ru 0.006452(16) 0.516677(14) 0.88851(3) 0.01632(12) Uani 1.0 4 d .
Ru2 Ru 0.520130(15) 0.487325(15) 0.61108(3) 0.01711(12) Uani 1.0 4 d .
Cl1 Cl 0.00881(6) 0.28333(6) 0.81136(12) 0.0336(3) Uani 1.0 4 d .
Cl2 Cl 0.21559(6) 0.40116(7) 1.08241(15) 0.0449(4) Uani 1.0 4 d .
Cl3 Cl 0.19299(7) 0.52869(7) 1.35081(15) 0.0479(4) Uani 1.0 4 d .
Cl4 Cl 0.11914(7) 0.70964(6) 0.93920(15) 0.0447(4) Uani 1.0 4 d .
Cl5 Cl 0.29934(7) 0.38497(6) 0.54786(17) 0.0509(4) Uani 1.0 4 d .
Cl6 Cl 0.34431(7) 0.63460(7) 0.7168(3) 0.0710(6) Uani 1.0 4 d .
Cl7 Cl 0.36115(9) 0.32655(9) 0.2491(2) 0.0652(5) Uani 1.0 4 d .
Cl8 Cl 0.57757(9) 0.26933(8) 0.5946(3) 0.0737(6) Uani 1.0 4 d .
O1 O 0.06655(14) 0.43717(14) 0.8643(3) 0.0205(6) Uani 1.0 4 d .
O2 O 0.05341(14) 0.40237(14) 1.0831(3) 0.0226(7) Uani 1.0 4 d .
O3 O 0.08602(14) 0.57250(14) 0.9624(3) 0.0223(6) Uani 1.0 4 d .
O4 O 0.07124(14) 0.54232(14) 1.1829(3) 0.0221(6) Uani 1.0 4 d .
O5 O 0.01072(15) 0.55350(14) 0.6603(3) 0.0244(7) Uani 1.0 4 d .
O6 O 0.42828(14) 0.49248(14) 0.6786(3) 0.0212(6) Uani 1.0 4 d .
O7 O 0.38785(14) 0.51853(15) 0.4600(3) 0.0239(7) Uani 1.0 4 d .
O8 O 0.50416(15) 0.38889(14) 0.5686(4) 0.0257(7) Uani 1.0 4 d .
O9 O 0.46765(14) 0.41276(14) 0.3467(3) 0.0226(6) Uani 1.0 4 d .
O10 O 0.56433(17) 0.45808(17) 0.8365(4) 0.0353(8) Uani 1.0 4 d .
C1 C 0.0757(2) 0.39669(19) 0.9655(4) 0.0196(9) Uani 1.0 4 d .
C2 C 0.1172(2) 0.3381(2) 0.9365(4) 0.0223(9) Uani 1.0 4 d .
C3 C 0.0922(3) 0.2856(3) 0.8565(5) 0.0276(10) Uani 1.0 4 d .
C4 C 0.1304(3) 0.2346(3) 0.8137(5) 0.0358(12) Uani 1.0 4 d .
C5 C 0.1966(3) 0.2363(3) 0.8549(6) 0.0465(15) Uani 1.0 4 d .
C6 C 0.2233(3) 0.2869(3) 0.9386(6) 0.0433(13) Uani 1.0 4 d .
C7 C 0.1833(3) 0.3371(3) 0.9784(5) 0.0314(10) Uani 1.0 4 d .
C8 C 0.0999(2) 0.5748(2) 1.0941(5) 0.0205(9) Uani 1.0 4 d .
C9 C 0.1536(2) 0.6201(2) 1.1494(5) 0.0225(9) Uani 1.0 4 d .
C10 C 0.1953(3) 0.6043(3) 1.2682(5) 0.0313(10) Uani 1.0 4 d .
C11 C 0.2435(3) 0.6469(3) 1.3223(6) 0.0406(12) Uani 1.0 4 d .
C12 C 0.2517(3) 0.7072(3) 1.2583(6) 0.0416(13) Uani 1.0 4 d .
C13 C 0.2131(3) 0.7242(3) 1.1408(6) 0.0384(12) Uani 1.0 4 d .
C14 C 0.1650(3) 0.6814(3) 1.0856(5) 0.0292(10) Uani 1.0 4 d .
C15 C -0.0517(3) 0.5636(3) 0.5782(5) 0.0265(10) Uani 1.0 4 d .
C16 C -0.0405(3) 0.6174(3) 0.4724(5) 0.0323(11) Uani 1.0 4 d .
C17 C 0.0323(3) 0.6301(3) 0.4880(5) 0.0359(11) Uani 1.0 4 d .
C18 C 0.0502(3) 0.6106(3) 0.6392(5) 0.0334(11) Uani 1.0 4 d .
C19 C 0.3824(2) 0.5069(2) 0.5879(5) 0.0210(9) Uani 1.0 4 d .
C20 C 0.3158(2) 0.5098(3) 0.6398(5) 0.0239(9) Uani 1.0 4 d .
C21 C 0.2751(3) 0.4553(3) 0.6319(6) 0.0323(11) Uani 1.0 4 d .
C22 C 0.2153(3) 0.4564(4) 0.6903(7) 0.0462(15) Uani 1.0 4 d .
C23 C 0.1962(3) 0.5124(4) 0.7545(7) 0.0529(17) Uani 1.0 4 d .
C24 C 0.2344(3) 0.5681(4) 0.7610(7) 0.0540(16) Uani 1.0 4 d .
C25 C 0.2945(3) 0.5654(3) 0.7058(6) 0.0383(12) Uani 1.0 4 d .
C26 C 0.48163(19) 0.3726(2) 0.4462(5) 0.0226(9) Uani 1.0 4 d .
C27 C 0.4696(3) 0.3005(3) 0.4187(5) 0.0267(10) Uani 1.0 4 d .
C28 C 0.4184(3) 0.2774(3) 0.3275(6) 0.0439(13) Uani 1.0 4 d .
C29 C 0.4086(4) 0.2091(4) 0.3054(7) 0.063(2) Uani 1.0 4 d .
C30 C 0.4485(4) 0.1644(3) 0.3692(8) 0.0608(19) Uani 1.0 4 d .
C31 C 0.4974(4) 0.1843(3) 0.4586(8) 0.0607(18) Uani 1.0 4 d .
C32 C 0.5087(3) 0.2511(3) 0.4834(7) 0.0425(13) Uani 1.0 4 d .
C33 C 0.6225(3) 0.4186(4) 0.8419(7) 0.0503(14) Uani 1.0 4 d .
C34 C 0.6728(5) 0.4781(5) 0.8785(10) 0.047(2) Uani 0.6500 4 d .
C35 C 0.6378(5) 0.5279(5) 0.9637(12) 0.051(3) Uani 0.6500 4 d .
C36 C 0.5664(6) 0.5084(5) 0.9506(9) 0.043(2) Uani 0.6500 4 d .
C37 C 0.6642(10) 0.4158(12) 0.9521(17) 0.065(6) Uani 0.3500 4 d .
C38 C 0.6424(11) 0.4851(11) 1.020(3) 0.061(5) Uani 0.3500 4 d .
C39 C 0.6021(11) 0.5155(9) 0.905(3) 0.048(5) Uani 0.3500 4 d .
H4 H 0.1121 0.1994 0.7579 0.0430 Uiso 1.0 4 calc R
H5 H 0.2239 0.2022 0.8251 0.0557 Uiso 1.0 4 calc R
H6 H 0.2683 0.2871 0.9682 0.0520 Uiso 1.0 4 calc R
H11 H 0.2708 0.6347 1.4030 0.0487 Uiso 1.0 4 calc R
H12 H 0.2842 0.7369 1.2960 0.0500 Uiso 1.0 4 calc R
H13 H 0.2192 0.7656 1.0967 0.0461 Uiso 1.0 4 calc R
H15A H -0.0853 0.5773 0.6402 0.0318 Uiso 1.0 4 calc R
H15B H -0.0660 0.5223 0.5295 0.0318 Uiso 1.0 4 calc R
H16A H -0.0648 0.6579 0.4932 0.0387 Uiso 1.0 4 calc R
H16B H -0.0546 0.6026 0.3758 0.0387 Uiso 1.0 4 calc R
H17A H 0.0553 0.6024 0.4224 0.0430 Uiso 1.0 4 calc R
H17B H 0.0423 0.6771 0.4717 0.0430 Uiso 1.0 4 calc R
H18A H 0.0969 0.5996 0.6544 0.0401 Uiso 1.0 4 calc R
H18B H 0.0402 0.6467 0.7040 0.0401 Uiso 1.0 4 calc R
H22 H 0.1882 0.4184 0.6853 0.0554 Uiso 1.0 4 calc R
H23 H 0.1559 0.5130 0.7954 0.0635 Uiso 1.0 4 calc R
H24 H 0.2200 0.6076 0.8024 0.0648 Uiso 1.0 4 calc R
H29 H 0.3729 0.1945 0.2441 0.0751 Uiso 1.0 4 calc R
H30 H 0.4420 0.1187 0.3508 0.0729 Uiso 1.0 4 calc R
H31 H 0.5249 0.1524 0.5061 0.0729 Uiso 1.0 4 calc R

loop_
_atom_site_aniso_label
_atom_site_aniso_U_11
_atom_site_aniso_U_22
_atom_site_aniso_U_33
_atom_site_aniso_U_12
_atom_site_aniso_U_13
_atom_site_aniso_U_23
Ru1 0.0217(2) 0.01441(18) 0.01332(18) 0.00238(12) 0.00404(13) 0.00099(11)
Ru2 0.01274(19) 0.0185(2) 0.01996(19) 0.00345(11) 0.00032(13) -0.00243(12)
Cl1 0.0414(7) 0.0257(6) 0.0331(6) -0.0050(5) 0.0000(5) 0.0023(5)
Cl2 0.0395(7) 0.0450(8) 0.0472(8) 0.0038(6) -0.0144(6) -0.0032(6)
Cl3 0.0488(8) 0.0458(8) 0.0464(8) -0.0063(6) -0.0130(7) 0.0154(6)
Cl4 0.0509(8) 0.0341(7) 0.0481(8) -0.0019(6) -0.0021(6) 0.0105(6)
Cl5 0.0514(8) 0.0252(6) 0.0713(10) -0.0048(6) -0.0232(7) -0.0039(6)
Cl6 0.0411(8) 0.0346(8) 0.1385(17) 0.0018(6) 0.0145(9) -0.0418(10)
Cl7 0.0623(10) 0.0552(10) 0.0736(11) -0.0039(8) -0.0208(9) -0.0062(8)
Cl8 0.0738(11) 0.0370(8) 0.1037(14) 0.0241(8) -0.0325(11) -0.0009(9)
O1 0.0248(15) 0.0192(14) 0.0181(14) 0.0057(12) 0.0053(12) 0.0003(11)
O2 0.0300(16) 0.0200(15) 0.0185(14) 0.0067(12) 0.0055(12) 0.0020(12)
O3 0.0293(16) 0.0208(15) 0.0170(14) -0.0041(13) 0.0034(12) 0.0009(12)
O4 0.0257(15) 0.0240(15) 0.0164(14) -0.0006(13) 0.0015(12) 0.0019(12)
O5 0.0325(17) 0.0232(15) 0.0180(14) 0.0043(13) 0.0054(12) 0.0041(12)
O6 0.0169(15) 0.0212(15) 0.0257(16) 0.0026(12) 0.0030(12) -0.0013(12)
O7 0.0158(15) 0.0319(17) 0.0237(16) 0.0054(12) 0.0001(12) -0.0016(12)
O8 0.0295(16) 0.0198(15) 0.0271(16) 0.0066(13) -0.0017(13) -0.0026(13)
O9 0.0203(14) 0.0214(15) 0.0261(15) -0.0032(12) 0.0013(12) -0.0050(12)
O10 0.0427(19) 0.0321(18) 0.0289(17) 0.0100(15) -0.0111(15) -0.0042(14)
C1 0.023(2) 0.018(2) 0.018(2) -0.0001(16) 0.0019(16) 0.0007(16)
C2 0.029(3) 0.022(2) 0.0157(19) 0.0062(18) 0.0047(17) 0.0037(16)
C3 0.037(3) 0.024(3) 0.022(3) 0.0087(19) 0.0052(19) 0.0053(18)
C4 0.060(4) 0.024(3) 0.023(3) 0.013(3) 0.007(3) 0.0012(19)
C5 0.063(4) 0.041(3) 0.037(3) 0.035(3) 0.013(3) 0.004(3)
C6 0.039(3) 0.051(4) 0.039(3) 0.022(3) 0.001(3) 0.009(3)
C7 0.038(3) 0.032(3) 0.024(3) 0.010(2) 0.0005(19) 0.0024(19)
C8 0.022(2) 0.0166(19) 0.024(2) 0.0037(16) 0.0055(17) -0.0026(16)
C9 0.024(2) 0.021(2) 0.024(2) 0.0011(17) 0.0059(17) -0.0015(17)
C10 0.034(3) 0.032(3) 0.027(3) -0.001(2) 0.001(2) 0.0008(19)
C11 0.032(3) 0.049(4) 0.039(3) -0.001(3) -0.006(3) -0.004(3)
C12 0.033(3) 0.041(3) 0.051(4) -0.016(3) -0.000(3) -0.005(3)
C13 0.038(3) 0.031(3) 0.048(3) -0.009(3) 0.014(3) 0.002(3)
C14 0.029(3) 0.028(3) 0.032(3) 0.0021(19) 0.0086(19) 0.0024(19)
C15 0.034(3) 0.025(3) 0.021(2) 0.0008(19) 0.0034(18) 0.0013(17)
C16 0.042(3) 0.031(3) 0.022(3) -0.001(3) -0.002(2) 0.0027(19)
C17 0.047(3) 0.033(3) 0.028(3) -0.001(3) 0.010(3) 0.010(2)
C18 0.030(3) 0.037(3) 0.033(3) -0.002(2) 0.002(2) 0.012(2)
C19 0.017(2) 0.0148(19) 0.032(3) 0.0012(16) 0.0036(18) -0.0035(17)
C20 0.016(2) 0.029(3) 0.027(3) 0.0013(17) 0.0028(18) 0.0011(18)
C21 0.022(3) 0.034(3) 0.039(3) -0.003(2) -0.0079(19) 0.010(2)
C22 0.020(3) 0.062(4) 0.055(4) -0.015(3) -0.005(3) 0.031(3)
C23 0.023(3) 0.090(6) 0.047(4) 0.004(3) 0.011(3) 0.018(4)
C24 0.031(3) 0.072(5) 0.060(4) 0.017(3) 0.014(3) -0.010(4)
C25 0.025(3) 0.039(3) 0.052(4) 0.004(2) 0.009(3) -0.011(3)
C26 0.0161(19) 0.023(3) 0.030(3) 0.0010(16) 0.0046(17) -0.0031(18)
C27 0.026(3) 0.023(3) 0.032(3) -0.0035(18) 0.0115(19) -0.0081(18)
C28 0.038(3) 0.057(4) 0.037(3) -0.007(3) 0.006(3) -0.020(3)
C29 0.065(5) 0.078(5) 0.047(4) -0.041(4) 0.019(4) -0.039(4)
C30 0.094(6) 0.033(3) 0.060(4) -0.015(4) 0.031(4) -0.009(3)
C31 0.100(6) 0.023(3) 0.061(4) -0.010(4) 0.019(4) -0.003(3)
C32 0.050(4) 0.023(3) 0.055(4) -0.001(3) 0.008(3) 0.003(3)
C33 0.041(3) 0.055(4) 0.054(4) 0.021(3) -0.005(3) 0.017(3)
C34 0.035(4) 0.066(6) 0.036(5) 0.003(4) -0.015(4) -0.007(4)
C35 0.050(6) 0.046(5) 0.052(6) 0.012(4) -0.020(5) -0.002(5)
C36 0.055(6) 0.050(5) 0.025(5) -0.005(5) 0.009(5) -0.012(4)
C37 0.068(10) 0.101(12) 0.026(7) 0.058(10) -0.004(7) 0.003(8)
C38 0.059(11) 0.067(12) 0.052(10) 0.013(9) -0.029(8) 0.004(7)
C39 0.040(10) 0.054(8) 0.046(10) 0.010(7) -0.033(9) -0.011(8)

loop_
_atom_type_symbol
_atom_type_description
_atom_type_scat_dispersion_real
_atom_type_scat_dispersion_imag
_atom_type_scat_source
C C 0.0033 0.0016
;
International Tables for Crystallography
(1992, Vol. C, Tables 4.2.6.8 and 6.1.1.4)
;
H H 0.0000 0.0000
;
International Tables for Crystallography
(1992, Vol. C, Table 6.1.1.4)
;
Cl Cl 0.1484 0.1585
;
International Tables for Crystallography
(1992, Vol. C, Tables 4.2.6.8 and 6.1.1.4)
;
O O 0.0106 0.0060
;
International Tables for Crystallography
(1992, Vol. C, Tables 4.2.6.8 and 6.1.1.4)
;
Ru Ru -1.2594 0.8363
;
International Tables for Crystallography
(1992, Vol. C, Tables 4.2.6.8 and 6.1.1.4)
;

loop_
_geom_angle_atom_site_label_1
_geom_angle_atom_site_label_2
_geom_angle_atom_site_label_3
_geom_angle
_geom_angle_publ_flag
_geom_angle_site_symmetry_1
_geom_angle_site_symmetry_3
Ru1 Ru1 O1 89.51(8) yes 3_567 .
Ru1 Ru1 O2 89.72(8) yes 3_567 3_567
Ru1 Ru1 O3 89.68(8) yes 3_567 .
Ru1 Ru1 O4 89.40(8) yes 3_567 3_567
Ru1 Ru1 O5 175.24(8) yes 3_567 .
O1 Ru1 O2 178.86(11) yes . 3_567
O1 Ru1 O3 89.72(12) yes . .
O1 Ru1 O4 88.33(12) yes . 3_567
O1 Ru1 O5 94.36(11) yes . .
O2 Ru1 O3 89.44(12) yes 3_567 .
O2 Ru1 O4 92.50(12) yes 3_567 3_567
O2 Ru1 O5 86.45(11) yes 3_567 .
O3 Ru1 O4 177.86(11) yes . 3_567
O3 Ru1 O5 93.09(11) yes . .
O4 Ru1 O5 87.95(11) yes 3_567 .
Ru2 Ru2 O6 90.26(9) yes 3_666 .
Ru2 Ru2 O7 89.02(9) yes 3_666 3_666
Ru2 Ru2 O8 89.67(9) yes 3_666 .
Ru2 Ru2 O9 89.47(8) yes 3_666 3_666
Ru2 Ru2 O10 177.74(9) yes 3_666 .
O6 Ru2 O7 179.10(12) yes . 3_666
O6 Ru2 O8 88.49(12) yes . .
O6 Ru2 O9 89.44(12) yes . 3_666
O6 Ru2 O10 91.43(12) yes . .
O7 Ru2 O8 90.96(13) yes 3_666 .
O7 Ru2 O9 91.09(12) yes 3_666 3_666
O7 Ru2 O10 89.27(12) yes 3_666 .
O8 Ru2 O9 177.76(12) yes . 3_666
O8 Ru2 O10 88.88(12) yes . .
O9 Ru2 O10 92.04(12) yes 3_666 .
Ru1 O1 C1 118.2(3) yes . .
Ru1 O2 C1 117.0(3) yes 3_567 .
Ru1 O3 C8 117.8(3) yes . .
Ru1 O4 C8 118.3(3) yes 3_567 .
Ru1 O5 C15 116.7(3) yes . .
Ru1 O5 C18 117.2(3) yes . .
C15 O5 C18 107.3(4) yes . .
Ru2 O6 C19 117.1(3) yes . .
Ru2 O7 C19 117.6(3) yes 3_666 .
Ru2 O8 C26 118.4(3) yes . .
Ru2 O9 C26 117.6(3) yes 3_666 .
Ru2 O10 C33 115.7(3) yes . .
Ru2 O10 C36 119.0(4) yes . .
Ru2 O10 C39 110.4(8) yes . .
C33 O10 C36 112.3(6) yes . .
C33 O10 C39 90.7(9) yes . .
C36 O10 C39 34.8(10) yes . .
O1 C1 O2 125.4(4) yes . .
O1 C1 C2 114.9(4) yes . .
O2 C1 C2 119.7(4) yes . .
C1 C2 C3 121.0(4) yes . .
C1 C2 C7 121.4(4) yes . .
C3 C2 C7 117.4(5) yes . .
Cl1 C3 C2 118.3(4) yes . .
Cl1 C3 C4 119.0(4) yes . .
C2 C3 C4 122.7(5) yes . .
C3 C4 C5 118.0(5) yes . .
C4 C5 C6 121.1(6) yes . .
C5 C6 C7 118.9(5) yes . .
Cl2 C7 C2 118.4(4) yes . .
Cl2 C7 C6 119.8(4) yes . .
C2 C7 C6 121.8(5) yes . .
O3 C8 O4 124.7(4) yes . .
O3 C8 C9 118.1(4) yes . .
O4 C8 C9 117.2(4) yes . .
C8 C9 C10 122.1(4) yes . .
C8 C9 C14 122.0(4) yes . .
C10 C9 C14 115.8(4) yes . .
Cl3 C10 C9 122.2(4) yes . .
Cl3 C10 C11 115.3(4) yes . .
C9 C10 C11 122.3(5) yes . .
C10 C11 C12 119.7(5) yes . .
C11 C12 C13 120.1(5) yes . .
C12 C13 C14 120.4(5) yes . .
Cl4 C14 C9 122.9(4) yes . .
Cl4 C14 C13 115.5(4) yes . .
C9 C14 C13 121.6(5) yes . .
O5 C15 C16 106.3(4) yes . .
C15 C16 C17 105.0(4) yes . .
C16 C17 C18 102.2(4) yes . .
O5 C18 C17 104.3(4) yes . .
O6 C19 O7 125.9(4) yes . .
O6 C19 C20 116.0(4) yes . .
O7 C19 C20 118.1(4) yes . .
C19 C20 C21 121.4(4) yes . .
C19 C20 C25 121.2(4) yes . .
C21 C20 C25 117.3(5) yes . .
Cl5 C21 C20 118.9(4) yes . .
Cl5 C21 C22 119.8(4) yes . .
C20 C21 C22 121.3(5) yes . .
C21 C22 C23 119.4(6) yes . .
C22 C23 C24 121.1(6) yes . .
C23 C24 C25 118.6(6) yes . .
Cl6 C25 C20 118.4(4) yes . .
Cl6 C25 C24 119.3(5) yes . .
C20 C25 C24 122.3(5) yes . .
O8 C26 O9 124.7(4) yes . .
O8 C26 C27 117.3(4) yes . .
O9 C26 C27 118.0(4) yes . .
C26 C27 C28 122.9(5) yes . .
C26 C27 C32 122.5(4) yes . .
C28 C27 C32 114.6(5) yes . .
Cl7 C28 C27 123.5(5) yes . .
Cl7 C28 C29 115.3(5) yes . .
C27 C28 C29 121.0(6) yes . .
C28 C29 C30 121.2(7) yes . .
C29 C30 C31 119.7(7) yes . .
C30 C31 C32 120.8(6) yes . .
Cl8 C32 C27 122.1(4) yes . .
Cl8 C32 C31 115.3(5) yes . .
C27 C32 C31 122.6(6) yes . .
O10 C33 C34 96.6(5) yes . .
O10 C33 C37 123.1(11) yes . .
C34 C33 C37 59.1(11) yes . .
C33 C34 C35 106.6(7) yes . .
C33 C34 C37 49.9(8) yes . .
C33 C34 C38 87.4(10) yes . .
C33 C34 C39 79.3(8) yes . .
C35 C34 C37 103.5(11) yes . .
C35 C34 C38 38.9(10) yes . .
C35 C34 C39 33.1(8) yes . .
C37 C34 C38 65.4(12) yes . .
C37 C34 C39 100.0(12) yes . .
C38 C34 C39 53.5(11) yes . .
C34 C35 C36 106.6(8) yes . .
C34 C35 C38 71.9(14) yes . .
C34 C35 C39 83.5(15) yes . .
C36 C35 C38 82.5(14) yes . .
C36 C35 C39 32.8(15) yes . .
C38 C35 C39 97.1(19) yes . .
O10 C36 C35 102.0(8) yes . .
O10 C36 C38 93.7(10) yes . .
O10 C36 C39 74.3(14) yes . .
C35 C36 C38 36.0(9) yes . .
C35 C36 C39 34.0(14) yes . .
C38 C36 C39 58.1(16) yes . .
C33 C37 C34 71.0(11) yes . .
C33 C37 C38 95.5(15) yes . .
C34 C37 C38 59.6(12) yes . .
C34 C38 C35 69.2(14) yes . .
C34 C38 C36 96.6(12) yes . .
C34 C38 C37 55.0(11) yes . .
C34 C38 C39 68.3(13) yes . .
C35 C38 C36 61.5(13) yes . .
C35 C38 C37 123(2) yes . .
C35 C38 C39 39.0(12) yes . .
C36 C38 C37 111.0(14) yes . .
C36 C38 C39 31.5(11) yes . .
C37 C38 C39 103.0(16) yes . .
O10 C39 C34 90.8(11) yes . .
O10 C39 C35 145.6(19) yes . .
O10 C39 C36 70.9(14) yes . .
O10 C39 C38 104.0(14) yes . .
C34 C39 C35 63.4(14) yes . .
C34 C39 C36 139.2(19) yes . .
C34 C39 C38 58.2(12) yes . .
C35 C39 C36 113(3) yes . .
C35 C39 C38 43.9(14) yes . .
C36 C39 C38 90.4(19) yes . .
C3 C4 H4 120.985 no . .
C5 C4 H4 120.980 no . .
C4 C5 H5 119.434 no . .
C6 C5 H5 119.424 no . .
C5 C6 H6 120.576 no . .
C7 C6 H6 120.569 no . .
C10 C11 H11 120.131 no . .
C12 C11 H11 120.147 no . .
C11 C12 H12 119.962 no . .
C13 C12 H12 119.943 no . .
C12 C13 H13 119.816 no . .
C14 C13 H13 119.826 no . .
O5 C15 H15A 110.461 no . .
O5 C15 H15B 110.461 no . .
C16 C15 H15A 110.474 no . .
C16 C15 H15B 110.463 no . .
H15A C15 H15B 108.646 no . .
C15 C16 H16A 110.742 no . .
C15 C16 H16B 110.750 no . .
C17 C16 H16A 110.734 no . .
C17 C16 H16B 110.742 no . .
H16A C16 H16B 108.829 no . .
C16 C17 H17A 111.346 no . .
C16 C17 H17B 111.331 no . .
C18 C17 H17A 111.343 no . .
C18 C17 H17B 111.337 no . .
H17A C17 H17B 109.213 no . .
O5 C18 H18A 110.887 no . .
O5 C18 H18B 110.890 no . .
C17 C18 H18A 110.892 no . .
C17 C18 H18B 110.888 no . .
H18A C18 H18B 108.926 no . .
C21 C22 H22 120.314 no . .
C23 C22 H22 120.304 no . .
C22 C23 H23 119.454 no . .
C24 C23 H23 119.449 no . .
C23 C24 H24 120.716 no . .
C25 C24 H24 120.724 no . .
C28 C29 H29 119.404 no . .
C30 C29 H29 119.382 no . .
C29 C30 H30 120.143 no . .
C31 C30 H30 120.130 no . .
C30 C31 H31 119.592 no . .
C32 C31 H31 119.589 no . .

loop_
_geom_bond_atom_site_label_1
_geom_bond_atom_site_label_2
_geom_bond_distance
_geom_bond_publ_flag
_geom_bond_site_symmetry_2
Ru1 Ru1 2.2699(6) yes 3_567
Ru1 O1 2.058(3) yes .
Ru1 O2 2.084(3) yes 3_567
Ru1 O3 2.071(3) yes .
Ru1 O4 2.071(3) yes 3_567
Ru1 O5 2.311(3) yes .
Ru2 Ru2 2.2723(6) yes 3_666
Ru2 O6 2.057(3) yes .
Ru2 O7 2.075(3) yes 3_666
Ru2 O8 2.055(3) yes .
Ru2 O9 2.074(3) yes 3_666
Ru2 O10 2.344(4) yes .
Cl1 C3 1.743(5) yes .
Cl2 C7 1.733(5) yes .
Cl3 C10 1.725(5) yes .
Cl4 C14 1.720(5) yes .
Cl5 C21 1.729(6) yes .
Cl6 C25 1.738(6) yes .
Cl7 C28 1.675(6) yes .
Cl8 C32 1.744(6) yes .
O1 C1 1.269(5) yes .
O2 C1 1.254(5) yes .
O3 C8 1.268(5) yes .
O4 C8 1.259(5) yes .
O5 C15 1.467(6) yes .
O5 C18 1.437(6) yes .
O6 C19 1.264(5) yes .
O7 C19 1.258(6) yes .
O8 C26 1.266(6) yes .
O9 C26 1.266(5) yes .
O10 C33 1.441(7) yes .
O10 C36 1.489(10) yes .
O10 C39 1.52(2) yes .
C1 C2 1.502(6) yes .
C2 C3 1.384(6) yes .
C2 C7 1.391(7) yes .
C3 C4 1.383(7) yes .
C4 C5 1.392(9) yes .
C5 C6 1.385(8) yes .
C6 C7 1.384(8) yes .
C8 C9 1.501(6) yes .
C9 C10 1.404(6) yes .
C9 C14 1.411(7) yes .
C10 C11 1.384(8) yes .
C11 C12 1.382(8) yes .
C12 C13 1.366(8) yes .
C13 C14 1.390(7) yes .
C15 C16 1.515(7) yes .
C16 C17 1.523(8) yes .
C17 C18 1.512(7) yes .
C19 C20 1.504(7) yes .
C20 C21 1.384(7) yes .
C20 C25 1.379(7) yes .
C21 C22 1.397(8) yes .
C22 C23 1.362(10) yes .
C23 C24 1.374(10) yes .
C24 C25 1.389(8) yes .
C26 C27 1.499(7) yes .
C27 C28 1.393(7) yes .
C27 C32 1.399(7) yes .
C28 C29 1.412(10) yes .
C29 C30 1.336(10) yes .
C30 C31 1.330(11) yes .
C31 C32 1.388(8) yes .
C33 C34 1.612(12) yes .
C33 C37 1.305(18) yes .
C34 C35 1.516(15) yes .
C34 C37 1.46(3) yes .
C34 C38 1.54(3) yes .
C34 C39 1.68(3) yes .
C35 C36 1.523(16) yes .
C35 C38 1.02(3) yes .
C35 C39 0.93(3) yes .
C36 C38 1.72(3) yes .
C36 C39 0.90(3) yes .
C37 C38 1.62(3) yes .
C38 C39 1.46(3) yes .
C4 H4 0.950 no .
C5 H5 0.950 no .
C6 H6 0.950 no .
C11 H11 0.950 no .
C12 H12 0.950 no .
C13 H13 0.950 no .
C15 H15A 0.990 no .
C15 H15B 0.990 no .
C16 H16A 0.990 no .
C16 H16B 0.990 no .
C17 H17A 0.990 no .
C17 H17B 0.990 no .
C18 H18A 0.990 no .
C18 H18B 0.990 no .
C22 H22 0.950 no .
C23 H23 0.950 no .
C24 H24 0.950 no .
C29 H29 0.950 no .
C30 H30 0.950 no .
C31 H31 0.950 no .

loop_
_geom_contact_atom_site_label_1
_geom_contact_atom_site_label_2
_geom_contact_distance
_geom_contact_publ_flag
_geom_contact_site_symmetry_2
Cl1 O1 3.358(4) no .
Cl1 C1 3.002(4) no .
Cl2 O2 3.353(4) no .
Cl2 C1 3.013(5) no .
Cl3 O4 2.883(3) no .
Cl3 C8 3.131(5) no .
Cl3 C15 3.579(5) no 3_567
Cl4 O3 2.872(4) no .
Cl4 C8 3.145(5) no .
Cl5 Cl7 3.430(3) no .
Cl5 O6 3.585(4) no .
Cl5 O7 3.408(4) no .
Cl5 C19 3.014(5) no .
Cl6 O6 3.395(4) no .
Cl6 O7 3.565(4) no .
Cl6 C19 2.996(5) no .
Cl7 O9 2.902(4) no .
Cl7 C26 3.137(5) no .
Cl7 C35 3.580(11) no 3_666
Cl8 O8 2.856(4) no .
Cl8 C26 3.138(5) no .
O1 C3 3.115(6) no .
O1 C7 3.268(6) no .
O1 C8 3.578(5) no .
O1 C8 3.504(6) no 3_567
O2 C3 3.346(6) no .
O2 C7 3.224(6) no .
O2 C8 3.498(5) no 3_567
O2 C15 3.309(5) no 3_567
O2 C18 3.552(6) no 3_567
O3 C1 3.565(5) no .
O3 C1 3.524(6) no 3_567
O3 C10 3.599(6) no .
O3 C14 2.931(6) no .
O3 C18 3.207(6) no .
O4 C1 3.472(5) no 3_567
O4 C10 2.910(6) no .
O4 C14 3.584(6) no .
O4 C15 3.180(6) no 3_567
O6 C21 3.249(6) no .
O6 C25 3.164(6) no .
O6 C26 3.526(6) no .
O6 C26 3.565(6) no 3_666
O7 C21 3.224(6) no .
O7 C25 3.298(7) no .
O7 C26 3.541(6) no .
O7 C26 3.541(5) no 3_666
O7 C33 3.142(7) no 3_666
O7 C34 3.369(9) no 3_666
O7 C39 3.57(2) no 3_666
O8 C19 3.485(6) no .
O8 C19 3.571(6) no 3_666
O8 C28 3.586(7) no .
O8 C32 2.909(6) no .
O8 C33 3.478(7) no .
O9 C19 3.565(6) no .
O9 C19 3.509(5) no 3_666
O9 C28 2.923(7) no .
O9 C32 3.599(6) no .
O9 C36 3.281(10) no 3_666
O9 C39 3.06(2) no 3_666
C2 C5 2.785(8) no .
C3 C6 2.758(8) no .
C4 C7 2.773(7) no .
C9 C12 2.820(7) no .
C10 C13 2.753(8) no .
C11 C14 2.761(7) no .
C20 C23 2.784(8) no .
C21 C24 2.757(9) no .
C22 C25 2.743(8) no .
C27 C30 2.823(8) no .
C28 C31 2.729(9) no .
C29 C32 2.705(9) no .
Cl1 C16 3.479(5) no 3_566
Cl1 C17 3.401(5) no 3_566
Cl2 C34 3.360(10) no 3_667
Cl2 C35 3.414(11) no 3_667
Cl3 C21 3.396(5) no 1_556
Cl3 C22 3.551(7) no 1_556
Cl6 Cl8 3.579(3) no 2_656
Cl6 C37 3.340(17) no 3_667
Cl6 C38 3.49(3) no 3_667
Cl8 Cl6 3.579(3) no 2_646
O1 C16 3.399(6) no 3_566
O1 C23 3.327(7) no .
O3 C23 3.370(7) no .
O4 C17 3.559(6) no 1_556
O5 C15 3.441(6) no 3_566
O6 C36 3.533(9) no 3_667
O6 C38 3.37(3) no 3_667
O8 C30 3.357(8) no 4_555
O10 C30 3.479(9) no 4_555
O10 C31 3.442(8) no 4_555
O10 C36 3.578(12) no 3_667
C10 C34 3.579(11) no 3_667
C11 C33 3.551(9) no 3_667
C11 C37 3.60(2) no 3_667
C15 O5 3.441(6) no 3_566
C16 Cl1 3.479(5) no 3_566
C16 O1 3.399(6) no 3_566
C17 Cl1 3.401(5) no 3_566
C17 O4 3.559(6) no 1_554
C20 C38 3.30(2) no 3_667
C21 Cl3 3.396(5) no 1_554
C22 Cl3 3.551(7) no 1_554
C23 O1 3.327(7) no .
C23 O3 3.370(7) no .
C24 C37 3.326(18) no 3_667
C24 C38 3.34(2) no 3_667
C25 C37 3.330(17) no 3_667
C25 C38 3.01(2) no 3_667
C30 O8 3.357(8) no 4_554
C30 O10 3.479(9) no 4_554
C31 O10 3.442(8) no 4_554
C31 C33 3.569(10) no 4_554
C33 C11 3.551(9) no 3_667
C33 C31 3.569(10) no 4_555
C34 Cl2 3.360(10) no 3_667
C34 C10 3.579(11) no 3_667
C35 Cl2 3.414(11) no 3_667
C36 O6 3.533(9) no 3_667
C36 O10 3.578(12) no 3_667
C36 C36 2.996(17) no 3_667
C37 Cl6 3.340(17) no 3_667
C37 C11 3.60(2) no 3_667
C37 C24 3.326(18) no 3_667
C37 C25 3.330(17) no 3_667
C38 Cl6 3.49(3) no 3_667
C38 O6 3.37(3) no 3_667
C38 C20 3.30(2) no 3_667
C38 C24 3.34(2) no 3_667
C38 C25 3.01(2) no 3_667
Ru1 H15A 3.1598 no .
Ru1 H18A 3.4630 no .
Ru1 H18B 3.2740 no .
Cl1 H4 2.8082 no .
Cl2 H6 2.8123 no .
Cl3 H11 2.7026 no .
Cl3 H15A 3.0974 no 3_567
Cl3 H15B 3.1229 no 3_567
Cl4 H13 2.7028 no .
Cl4 H18A 3.5160 no .
Cl4 H18B 2.9536 no .
Cl5 H22 2.8200 no .
Cl6 H24 2.8129 no .
Cl7 H29 2.6842 no .
Cl8 H31 2.7102 no .
O2 H15A 2.7006 no 3_567
O2 H18B 3.0841 no 3_567
O3 H18A 3.0171 no .
O3 H18B 2.9751 no .
O4 H15A 2.9527 no 3_567
O4 H15B 3.0508 no 3_567
O5 H16A 3.0063 no .
O5 H16B 3.0956 no .
O5 H17A 2.7073 no .
O5 H17B 3.1822 no .
C2 H4 3.2830 no .
C2 H6 3.2799 no .
C3 H5 3.2382 no .
C4 H6 3.2763 no .
C6 H4 3.2779 no .
C7 H5 3.2415 no .
C9 H11 3.2942 no .
C9 H13 3.2979 no .
C10 H12 3.2504 no .
C11 H13 3.2380 no .
C13 H11 3.2376 no .
C14 H12 3.2487 no .
C15 H17A 2.8731 no .
C15 H17B 3.2270 no .
C15 H18A 3.1811 no .
C15 H18B 2.7393 no .
C16 H18A 3.2255 no .
C16 H18B 2.7237 no .
C17 H15A 3.1224 no .
C17 H15B 3.0300 no .
C18 H15A 2.8813 no .
C18 H15B 3.1051 no .
C18 H16A 2.8217 no .
C18 H16B 3.1843 no .
C20 H22 3.2779 no .
C20 H24 3.2785 no .
C21 H23 3.2405 no .
C22 H24 3.2400 no .
C24 H22 3.2394 no .
C25 H23 3.2348 no .
C27 H29 3.2904 no .
C27 H31 3.2913 no .
C28 H30 3.2547 no .
C29 H31 3.1634 no .
C31 H29 3.1611 no .
C32 H30 3.2244 no .
H4 H5 2.3478 no .
H5 H6 2.3352 no .
H11 H12 2.3334 no .
H12 H13 2.3121 no .
H15A H16A 2.2153 no .
H15A H16B 2.7018 no .
H15A H18B 2.9696 no .
H15B H16A 2.7668 no .
H15B H16B 2.2148 no .
H15B H17A 3.2216 no .
H16A H17A 2.8560 no .
H16A H17B 2.2737 no .
H16A H18B 2.8450 no .
H16B H17A 2.2779 no .
H16B H17B 2.6124 no .
H17A H18A 2.3094 no .
H17A H18B 2.8746 no .
H17B H18A 2.5410 no .
H17B H18B 2.3053 no .
H22 H23 2.3085 no .
H23 H24 2.3265 no .
H29 H30 2.2798 no .
H30 H31 2.2763 no .
Ru1 H23 3.2847 no .
Cl1 H16A 3.3033 no 2_546
Cl1 H16A 3.4300 no 3_566
Cl1 H16B 3.1149 no 3_566
Cl1 H17A 3.4063 no 3_566
Cl1 H17B 3.2227 no 2_546
Cl1 H17B 2.9306 no 3_566
Cl1 H18B 2.9451 no 2_546
Cl2 H4 3.4807 no 4_555
Cl2 H5 3.1157 no 4_555
Cl3 H17A 3.3340 no 1_556
Cl4 H17B 2.8200 no 4_565
Cl4 H24 3.2823 no .
Cl5 H5 3.0855 no 4_554
Cl5 H29 2.8178 no 4_555
Cl6 H11 3.2459 no 1_554
Cl6 H12 3.0063 no 4_564
Cl6 H13 3.4059 no 4_564
Cl7 H5 3.0415 no 4_554
Cl7 H6 3.2659 no 1_554
Cl8 H12 2.9623 no 3_667
O1 H16B 2.4229 no 3_566
O1 H22 3.1776 no .
O1 H23 2.5290 no .
O2 H4 2.8570 no 4_555
O3 H23 2.5412 no .
O3 H24 3.3474 no .
O4 H16B 3.5262 no 1_556
O4 H17A 2.6341 no 1_556
O5 H15B 2.6993 no 3_566
O5 H16B 3.3126 no 3_566
O5 H17A 3.5014 no 3_566
O5 H23 3.2714 no .
O6 H30 2.7872 no 4_555
O7 H11 3.3855 no 1_554
O8 H30 3.0826 no 4_555
O10 H30 2.9800 no 4_555
O10 H31 2.9166 no 4_555
C1 H4 3.4338 no 4_555
C1 H16B 3.2525 no 3_566
C1 H23 3.3712 no .
C2 H4 3.1709 no 4_555
C2 H16B 3.3729 no 3_566
C2 H22 3.3360 no .
C3 H16A 3.0328 no 2_546
C3 H16A 3.5303 no 3_566
C3 H16B 3.2190 no 3_566
C4 H15A 3.3557 no 2_546
C4 H16A 2.8386 no 2_546
C5 H16A 3.5626 no 2_546
C7 H4 3.2371 no 4_555
C7 H5 3.4397 no 4_555
C7 H22 3.2559 no .
C8 H17A 3.3857 no 1_556
C8 H23 3.4033 no .
C9 H17A 3.4540 no 1_556
C10 H17A 3.3534 no 1_556
C11 H13 3.2360 no 4_565
C12 H13 3.3990 no 4_565
C14 H24 3.3684 no .
C15 H4 3.4469 no 2_556
C15 H15B 3.2263 no 3_566
C15 H17A 3.3598 no 3_566
C16 H4 3.4924 no 2_556
C16 H15B 3.5846 no 3_566
C16 H22 3.3691 no 3_566
C17 H15B 3.1688 no 3_566
C18 H15B 3.1653 no 3_566
C18 H23 3.2196 no .
C20 H11 3.4674 no 1_554
C22 H16B 3.5373 no 3_566
C23 H18A 2.8145 no .
C24 H18A 3.0076 no .
C25 H11 3.2144 no 1_554
C29 H6 3.4006 no 4_554
C33 H11 3.5142 no 3_667
C33 H31 3.0182 no 4_555
C35 H30 3.1176 no 2_656
C36 H30 2.9431 no 2_656
C36 H31 3.5163 no 2_656
C36 H31 3.4195 no 4_555
C37 H24 3.2442 no 3_667
C37 H31 3.2715 no 4_555
C38 H30 3.4979 no 2_656
C39 H30 3.3141 no 2_656
H4 Cl2 3.4807 no 4_554
H4 O2 2.8570 no 4_554
H4 C1 3.4338 no 4_554
H4 C2 3.1709 no 4_554
H4 C7 3.2371 no 4_554
H4 C15 3.4469 no 2_546
H4 C16 3.4924 no 2_546
H4 H15A 2.7280 no 2_546
H4 H16A 2.7725 no 2_546
H4 H18B 3.3720 no 2_546
H5 Cl2 3.1157 no 4_554
H5 Cl5 3.0855 no 4_555
H5 Cl7 3.0415 no 4_555
H5 C7 3.4397 no 4_554
H6 Cl7 3.2659 no 1_556
H6 C29 3.4006 no 4_555
H6 H29 3.1853 no 4_555
H11 Cl6 3.2459 no 1_556
H11 O7 3.3855 no 1_556
H11 C20 3.4674 no 1_556
H11 C25 3.2144 no 1_556
H11 C33 3.5142 no 3_667
H11 H13 2.9929 no 4_565
H12 Cl6 3.0063 no 4_565
H12 Cl8 2.9623 no 3_667
H12 H13 3.2695 no 4_565
H12 H24 3.4202 no 4_565
H13 Cl6 3.4059 no 4_565
H13 C11 3.2360 no 4_564
H13 C12 3.3990 no 4_564
H13 H11 2.9929 no 4_564
H13 H12 3.2695 no 4_564
H13 H24 3.2317 no 4_565
H15A C4 3.3557 no 2_556
H15A H4 2.7280 no 2_556
H15B O5 2.6993 no 3_566
H15B C15 3.2263 no 3_566
H15B C16 3.5846 no 3_566
H15B C17 3.1688 no 3_566
H15B C18 3.1653 no 3_566
H15B H15B 2.9722 no 3_566
H15B H17A 2.5708 no 3_566
H15B H18A 3.0641 no 3_566
H15B H22 3.3420 no 3_566
H15B H23 3.5542 no 3_566
H16A Cl1 3.3033 no 2_556
H16A Cl1 3.4300 no 3_566
H16A C3 3.0328 no 2_556
H16A C3 3.5303 no 3_566
H16A C4 2.8386 no 2_556
H16A C5 3.5626 no 2_556
H16A H4 2.7725 no 2_556
H16A H22 3.3286 no 3_566
H16B Cl1 3.1149 no 3_566
H16B O1 2.4229 no 3_566
H16B O4 3.5262 no 1_554
H16B O5 3.3126 no 3_566
H16B C1 3.2525 no 3_566
H16B C2 3.3729 no 3_566
H16B C3 3.2190 no 3_566
H16B C22 3.5373 no 3_566
H16B H22 2.8076 no 3_566
H16B H23 3.4584 no 3_566
H17A Cl1 3.4063 no 3_566
H17A Cl3 3.3340 no 1_554
H17A O4 2.6341 no 1_554
H17A O5 3.5014 no 3_566
H17A C8 3.3857 no 1_554
H17A C9 3.4540 no 1_554
H17A C10 3.3534 no 1_554
H17A C15 3.3598 no 3_566
H17A H15B 2.5708 no 3_566
H17B Cl1 3.2227 no 2_556
H17B Cl1 2.9306 no 3_566
H17B Cl4 2.8200 no 4_564
H18A C23 2.8145 no .
H18A C24 3.0076 no .
H18A H15B 3.0641 no 3_566
H18A H23 2.4704 no .
H18A H24 2.8121 no .
H18B Cl1 2.9451 no 2_556
H18B H4 3.3720 no 2_556
H22 O1 3.1776 no .
H22 C2 3.3360 no .
H22 C7 3.2559 no .
H22 C16 3.3691 no 3_566
H22 H15B 3.3420 no 3_566
H22 H16A 3.3286 no 3_566
H22 H16B 2.8076 no 3_566
H23 Ru1 3.2847 no .
H23 O1 2.5290 no .
H23 O3 2.5412 no .
H23 O5 3.2714 no .
H23 C1 3.3712 no .
H23 C8 3.4033 no .
H23 C18 3.2196 no .
H23 H15B 3.5542 no 3_566
H23 H16B 3.4584 no 3_566
H23 H18A 2.4704 no .
H24 Cl4 3.2823 no .
H24 O3 3.3474 no .
H24 C14 3.3684 no .
H24 C37 3.2442 no 3_667
H24 H12 3.4202 no 4_564
H24 H13 3.2317 no 4_564
H24 H18A 2.8121 no .
H29 Cl5 2.8178 no 4_554
H29 H6 3.1853 no 4_554
H30 O6 2.7872 no 4_554
H30 O8 3.0826 no 4_554
H30 O10 2.9800 no 4_554
H30 C35 3.1176 no 2_646
H30 C36 2.9431 no 2_646
H30 C38 3.4979 no 2_646
H30 C39 3.3141 no 2_646
H31 O10 2.9166 no 4_554
H31 C33 3.0182 no 4_554
H31 C36 3.5163 no 2_646
H31 C36 3.4195 no 4_554
H31 C37 3.2715 no 4_554
